data_7106909
loop_
_publ_author_name
'Bryan Carlson'
'Adelia J. A. Aquino'
'Louisa J. Hope-Weeks'
'Bruce Whittlesey'
'Brian McNerney'
'William L. Hase'
'Clemens Krempner'

_publ_section_title
;
 Homoleptic tris(methoxydimethylsilyl)silanides of the alkaline earth
 metals: first zwitterionic silanides with two naked silyl anions
;
_journal_name_full Chem.Commun.
_journal_page_first 11089
_journal_paper_doi 10.1039/c1cc13933a
_journal_volume 47
_journal_year 2011
_chemical_formula_sum 'C18 H54 Mg O6 Si8'
_chemical_formula_weight 615.64
_chemical_name_systematic
;
?
;
_space_group_IT_number 14
_symmetry_cell_setting monoclinic
_symmetry_space_group_name_Hall '-P 2yn'
_symmetry_space_group_name_H-M 'P 1 21/n 1'
_atom_sites_solution_hydrogens geom
_atom_sites_solution_primary direct
_atom_sites_solution_secondary difmap
_audit_creation_method SHELXL-97
_cell_angle_alpha 90.00
_cell_angle_beta 95.4620(10)
_cell_angle_gamma 90.00
_cell_formula_units_Z 2
_cell_length_a 9.8056(10)
_cell_length_b 12.7931(13)
_cell_length_c 13.7123(14)
_cell_measurement_reflns_used 1967
_cell_measurement_temperature 150(2)
_cell_measurement_theta_max 21.50
_cell_measurement_theta_min 2.18
_cell_volume 1712.3(3)
_computing_cell_refinement 'Bruker SAINT'
_computing_data_collection 'Bruker APEX2'
_computing_data_reduction 'Bruker SAINT'
_computing_molecular_graphics 'Bruker SHELXTL'
_computing_publication_material 'Bruker SHELXTL'
_computing_structure_refinement 'SHELXL-97 (Sheldrick, 2008)'
_computing_structure_solution 'SHELXS-97 (Sheldrick, 2008)'
_diffrn_ambient_temperature 150(2)
_diffrn_measured_fraction_theta_full 1.000
_diffrn_measured_fraction_theta_max 1.000
_diffrn_measurement_device_type 'Bruker APEX-II CCD'
_diffrn_measurement_method '\f and \w scans'
_diffrn_radiation_monochromator graphite
_diffrn_radiation_source 'fine-focus sealed tube'
_diffrn_radiation_type MoK\a
_diffrn_radiation_wavelength 0.71073
_diffrn_reflns_av_R_equivalents 0.0713
_diffrn_reflns_av_sigmaI/netI 0.0500
_diffrn_reflns_limit_h_max 11
_diffrn_reflns_limit_h_min -11
_diffrn_reflns_limit_k_max 14
_diffrn_reflns_limit_k_min -14
_diffrn_reflns_limit_l_max 15
_diffrn_reflns_limit_l_min -15
_diffrn_reflns_number 15332
_diffrn_reflns_theta_full 24.08
_diffrn_reflns_theta_max 24.08
_diffrn_reflns_theta_min 2.18
_exptl_absorpt_coefficient_mu 0.360
_exptl_absorpt_correction_T_max 0.9537
_exptl_absorpt_correction_T_min 0.9381
_exptl_absorpt_correction_type multi-scan
_exptl_crystal_colour colourless
_exptl_crystal_density_diffrn 1.194
_exptl_crystal_density_meas ?
_exptl_crystal_density_method 'not measured'
_exptl_crystal_description block/needle
_exptl_crystal_F_000 668
_exptl_crystal_size_max 0.18
_exptl_crystal_size_mid 0.15
_exptl_crystal_size_min 0.13
_refine_diff_density_max 0.301
_refine_diff_density_min -0.223
_refine_diff_density_rms 0.058
_refine_ls_extinction_coef 0.0006(4)
_refine_ls_extinction_expression Fc^*^=kFc[1+0.001xFc^2^\l^3^/sin(2\q)]^-1/4^
_refine_ls_extinction_method SHELXL
_refine_ls_goodness_of_fit_ref 1.043
_refine_ls_hydrogen_treatment constr
_refine_ls_matrix_type full
_refine_ls_number_parameters 161
_refine_ls_number_reflns 2727
_refine_ls_number_restraints 0
_refine_ls_restrained_S_all 1.043
_refine_ls_R_factor_all 0.0619
_refine_ls_R_factor_gt 0.0379
_refine_ls_shift/su_max 0.000
_refine_ls_shift/su_mean 0.000
_refine_ls_structure_factor_coef Fsqd
_refine_ls_weighting_details 'calc w=1/[\s^2^(Fo^2^)+(0.0232P)^2^+1.3161P] where P=(Fo^2^+2Fc^2^)/3'
_refine_ls_weighting_scheme calc
_refine_ls_wR_factor_gt 0.0735
_refine_ls_wR_factor_ref 0.0820
_reflns_number_gt 2041
_reflns_number_total 2727
_reflns_threshold_expression >2sigma(I)
_cod_data_source_file c1cc13933a.txt
_cod_data_source_block ljhw_krempner_9_0m
_cod_depositor_comments
;
The following automatic conversions were performed:

'_exptl_crystal_density_meas' value 'not measured' was changed to '?'
- the value is perceived as not measured.

Automatic conversion script
Id: cif_fix_values 3008 2015-01-20 13:52:24Z robertas 
;
_cod_original_sg_symbol_H-M P2(1)/n
_cod_database_code 7106909

loop_
_symmetry_equiv_pos_as_xyz
'x, y, z'
'-x+1/2, y+1/2, -z+1/2'
'-x, -y, -z'
'x-1/2, -y-1/2, z-1/2'

loop_
_atom_site_label
_atom_site_type_symbol
_atom_site_fract_x
_atom_site_fract_y
_atom_site_fract_z
_atom_site_U_iso_or_equiv
_atom_site_adp_type
_atom_site_occupancy
_atom_site_symmetry_multiplicity
_atom_site_calc_flag
_atom_site_refinement_flags
C1 C -0.2108(4) 0.3757(3) 0.2727(3) 0.0488(10) Uani 1 1 d .
H1A H -0.2640 0.4334 0.2970 0.073 Uiso 1 1 calc R
H1B H -0.1962 0.3219 0.3235 0.073 Uiso 1 1 calc R
H1C H -0.2610 0.3455 0.2142 0.073 Uiso 1 1 calc R
C2 C 0.4031(3) 0.3110(2) 0.0893(3) 0.0444(9) Uani 1 1 d .
H2A H 0.3619 0.2820 0.0273 0.067 Uiso 1 1 calc R
H2B H 0.4343 0.2539 0.1336 0.067 Uiso 1 1 calc R
H2C H 0.4814 0.3551 0.0770 0.067 Uiso 1 1 calc R
C3 C -0.1714(3) 0.1692(2) 0.0780(2) 0.0406(9) Uani 1 1 d .
H3A H -0.2386 0.2212 0.0950 0.061 Uiso 1 1 calc R
H3B H -0.1587 0.1167 0.1301 0.061 Uiso 1 1 calc R
H3C H -0.2044 0.1351 0.0162 0.061 Uiso 1 1 calc R
C4 C 0.1005(3) 0.1378(2) 0.0017(2) 0.0315(8) Uani 1 1 d .
H4A H 0.0463 0.1103 -0.0565 0.047 Uiso 1 1 calc R
H4B H 0.1264 0.0802 0.0468 0.047 Uiso 1 1 calc R
H4C H 0.1832 0.1716 -0.0180 0.047 Uiso 1 1 calc R
C5 C 0.3732(4) 0.4728(3) 0.2424(3) 0.0500(10) Uani 1 1 d .
H5A H 0.4579 0.4969 0.2171 0.075 Uiso 1 1 calc R
H5B H 0.3956 0.4308 0.3015 0.075 Uiso 1 1 calc R
H5C H 0.3183 0.5334 0.2584 0.075 Uiso 1 1 calc R
C6 C 0.3104(3) 0.5441(3) 0.0181(3) 0.0528(11) Uani 1 1 d .
H6A H 0.3561 0.5870 0.0707 0.079 Uiso 1 1 calc R
H6B H 0.2656 0.5897 -0.0328 0.079 Uiso 1 1 calc R
H6C H 0.3783 0.5003 -0.0104 0.079 Uiso 1 1 calc R
C7 C -0.1709(4) 0.5936(3) 0.1596(3) 0.0543(11) Uani 1 1 d .
H7A H -0.2597 0.5646 0.1730 0.081 Uiso 1 1 calc R
H7B H -0.1829 0.6381 0.1012 0.081 Uiso 1 1 calc R
H7C H -0.1331 0.6352 0.2158 0.081 Uiso 1 1 calc R
C8 C -0.1073(4) 0.3022(3) -0.1125(2) 0.0527(11) Uani 1 1 d .
H8A H -0.0480 0.2535 -0.1440 0.079 Uiso 1 1 calc R
H8B H -0.1262 0.3633 -0.1548 0.079 Uiso 1 1 calc R
H8C H -0.1936 0.2673 -0.1019 0.079 Uiso 1 1 calc R
C9 C 0.0260(4) 0.5102(3) 0.3465(2) 0.0520(10) Uani 1 1 d .
H9A H 0.1048 0.5503 0.3282 0.078 Uiso 1 1 calc R
H9B H 0.0544 0.4660 0.4032 0.078 Uiso 1 1 calc R
H9C H -0.0460 0.5583 0.3632 0.078 Uiso 1 1 calc R
Mg1 Mg 0.0000 0.5000 0.0000 0.0188(3) Uani 1 2 d S
O1 O -0.0775(2) 0.50888(15) 0.14283(14) 0.0294(5) Uani 1 1 d .
O2 O 0.20879(18) 0.47837(14) 0.05741(14) 0.0273(5) Uani 1 1 d .
O3 O -0.0386(2) 0.33580(14) -0.01818(13) 0.0269(5) Uani 1 1 d .
Si1 Si -0.04145(10) 0.42590(7) 0.24107(6) 0.0310(2) Uani 1 1 d .
Si2 Si 0.27293(9) 0.39142(6) 0.14691(7) 0.0294(2) Uani 1 1 d .
Si3 Si 0.10585(9) 0.29267(6) 0.20986(6) 0.0267(2) Uani 1 1 d .
Si4 Si -0.00398(8) 0.23553(6) 0.06400(6) 0.0223(2) Uani 1 1 d .

loop_
_atom_site_aniso_label
_atom_site_aniso_U_11
_atom_site_aniso_U_22
_atom_site_aniso_U_33
_atom_site_aniso_U_23
_atom_site_aniso_U_13
_atom_site_aniso_U_12
C1 0.062(3) 0.045(2) 0.044(2) 0.0107(17) 0.028(2) 0.0128(19)
C2 0.030(2) 0.033(2) 0.069(3) 0.0115(18) 0.0007(18) 0.0011(16)
C3 0.038(2) 0.0333(19) 0.050(2) 0.0047(17) 0.0025(17) -0.0092(16)
C4 0.042(2) 0.0267(17) 0.0252(17) -0.0012(14) 0.0012(15) 0.0005(15)
C5 0.051(2) 0.032(2) 0.061(3) 0.0035(18) -0.0297(19) -0.0042(17)
C6 0.027(2) 0.052(2) 0.077(3) 0.034(2) -0.0023(19) -0.0059(17)
C7 0.078(3) 0.047(2) 0.041(2) 0.0120(18) 0.026(2) 0.038(2)
C8 0.084(3) 0.033(2) 0.034(2) -0.0004(16) -0.0315(19) -0.0069(19)
C9 0.086(3) 0.041(2) 0.029(2) -0.0052(17) 0.0004(19) 0.018(2)
Mg1 0.0200(7) 0.0178(7) 0.0183(7) 0.0016(6) -0.0002(6) 0.0006(6)
O1 0.0390(13) 0.0250(11) 0.0252(11) 0.0055(9) 0.0089(10) 0.0132(10)
O2 0.0167(11) 0.0263(11) 0.0377(13) 0.0114(10) -0.0032(9) -0.0038(9)
O3 0.0356(12) 0.0190(11) 0.0235(11) 0.0031(9) -0.0105(9) -0.0031(9)
Si1 0.0454(6) 0.0276(5) 0.0207(5) 0.0036(4) 0.0068(4) 0.0072(4)
Si2 0.0271(5) 0.0222(5) 0.0361(5) 0.0043(4) -0.0120(4) 0.0008(4)
Si3 0.0354(5) 0.0229(5) 0.0206(4) 0.0015(4) -0.0035(4) 0.0034(4)
Si4 0.0272(5) 0.0177(4) 0.0216(4) 0.0022(3) -0.0004(3) -0.0017(4)

loop_
_atom_type_symbol
_atom_type_description
_atom_type_scat_dispersion_real
_atom_type_scat_dispersion_imag
_atom_type_scat_source
C C 0.0033 0.0016 'International Tables Vol C Tables 4.2.6.8 and 6.1.1.4'
H H 0.0000 0.0000 'International Tables Vol C Tables 4.2.6.8 and 6.1.1.4'
O O 0.0106 0.0060 'International Tables Vol C Tables 4.2.6.8 and 6.1.1.4'
Mg Mg 0.0486 0.0363 'International Tables Vol C Tables 4.2.6.8 and 6.1.1.4'
Si Si 0.0817 0.0704 'International Tables Vol C Tables 4.2.6.8 and 6.1.1.4'

loop_
_geom_angle_atom_site_label_1
_geom_angle_atom_site_label_2
_geom_angle_atom_site_label_3
_geom_angle
_geom_angle_site_symmetry_1
_geom_angle_site_symmetry_3
Si1 C1 H1A 109.5 . .
Si1 C1 H1B 109.5 . .
H1A C1 H1B 109.5 . .
Si1 C1 H1C 109.5 . .
H1A C1 H1C 109.5 . .
H1B C1 H1C 109.5 . .
Si2 C2 H2A 109.5 . .
Si2 C2 H2B 109.5 . .
H2A C2 H2B 109.5 . .
Si2 C2 H2C 109.5 . .
H2A C2 H2C 109.5 . .
H2B C2 H2C 109.5 . .
Si4 C3 H3A 109.5 . .
Si4 C3 H3B 109.5 . .
H3A C3 H3B 109.5 . .
Si4 C3 H3C 109.5 . .
H3A C3 H3C 109.5 . .
H3B C3 H3C 109.5 . .
Si4 C4 H4A 109.5 . .
Si4 C4 H4B 109.5 . .
H4A C4 H4B 109.5 . .
Si4 C4 H4C 109.5 . .
H4A C4 H4C 109.5 . .
H4B C4 H4C 109.5 . .
Si2 C5 H5A 109.5 . .
Si2 C5 H5B 109.5 . .
H5A C5 H5B 109.5 . .
Si2 C5 H5C 109.5 . .
H5A C5 H5C 109.5 . .
H5B C5 H5C 109.5 . .
O2 C6 H6A 109.5 . .
O2 C6 H6B 109.5 . .
H6A C6 H6B 109.5 . .
O2 C6 H6C 109.5 . .
H6A C6 H6C 109.5 . .
H6B C6 H6C 109.5 . .
O1 C7 H7A 109.5 . .
O1 C7 H7B 109.5 . .
H7A C7 H7B 109.5 . .
O1 C7 H7C 109.5 . .
H7A C7 H7C 109.5 . .
H7B C7 H7C 109.5 . .
O3 C8 H8A 109.5 . .
O3 C8 H8B 109.5 . .
H8A C8 H8B 109.5 . .
O3 C8 H8C 109.5 . .
H8A C8 H8C 109.5 . .
H8B C8 H8C 109.5 . .
Si1 C9 H9A 109.5 . .
Si1 C9 H9B 109.5 . .
H9A C9 H9B 109.5 . .
Si1 C9 H9C 109.5 . .
H9A C9 H9C 109.5 . .
H9B C9 H9C 109.5 . .
O2 Mg1 O2 180.0 3_565 .
O2 Mg1 O3 93.91(7) 3_565 3_565
O2 Mg1 O3 86.09(7) . 3_565
O2 Mg1 O3 86.09(7) 3_565 .
O2 Mg1 O3 93.91(7) . .
O3 Mg1 O3 180.0 3_565 .
O2 Mg1 O1 94.57(7) 3_565 3_565
O2 Mg1 O1 85.43(7) . 3_565
O3 Mg1 O1 94.77(7) 3_565 3_565
O3 Mg1 O1 85.23(7) . 3_565
O2 Mg1 O1 85.44(7) 3_565 .
O2 Mg1 O1 94.56(7) . .
O3 Mg1 O1 85.23(7) 3_565 .
O3 Mg1 O1 94.77(7) . .
O1 Mg1 O1 180.0 3_565 .
C7 O1 Si1 114.92(18) . .
C7 O1 Mg1 117.53(17) . .
Si1 O1 Mg1 127.54(10) . .
C6 O2 Si2 114.95(17) . .
C6 O2 Mg1 117.13(17) . .
Si2 O2 Mg1 127.92(10) . .
C8 O3 Si4 113.90(17) . .
C8 O3 Mg1 116.83(17) . .
Si4 O3 Mg1 129.25(10) . .
O1 Si1 C1 105.81(13) . .
O1 Si1 C9 106.23(13) . .
C1 Si1 C9 105.93(17) . .
O1 Si1 Si3 113.34(8) . .
C1 Si1 Si3 112.08(11) . .
C9 Si1 Si3 112.86(12) . .
O2 Si2 C2 105.71(13) . .
O2 Si2 C5 105.61(13) . .
C2 Si2 C5 105.45(16) . .
O2 Si2 Si3 113.29(7) . .
C2 Si2 Si3 113.28(11) . .
C5 Si2 Si3 112.79(13) . .
Si4 Si3 Si1 98.45(4) . .
Si4 Si3 Si2 98.02(4) . .
Si1 Si3 Si2 98.34(4) . .
O3 Si4 C4 106.34(12) . .
O3 Si4 C3 106.54(13) . .
C4 Si4 C3 105.47(14) . .
O3 Si4 Si3 112.33(7) . .
C4 Si4 Si3 112.21(10) . .
C3 Si4 Si3 113.40(11) . .

loop_
_geom_bond_atom_site_label_1
_geom_bond_atom_site_label_2
_geom_bond_distance
_geom_bond_site_symmetry_2
C1 Si1 1.870(3) .
C1 H1A 0.9800 .
C1 H1B 0.9800 .
C1 H1C 0.9800 .
C2 Si2 1.872(3) .
C2 H2A 0.9800 .
C2 H2B 0.9800 .
C2 H2C 0.9800 .
C3 Si4 1.874(3) .
C3 H3A 0.9800 .
C3 H3B 0.9800 .
C3 H3C 0.9800 .
C4 Si4 1.874(3) .
C4 H4A 0.9800 .
C4 H4B 0.9800 .
C4 H4C 0.9800 .
C5 Si2 1.876(3) .
C5 H5A 0.9800 .
C5 H5B 0.9800 .
C5 H5C 0.9800 .
C6 O2 1.447(3) .
C6 H6A 0.9800 .
C6 H6B 0.9800 .
C6 H6C 0.9800 .
C7 O1 1.451(3) .
C7 H7A 0.9800 .
C7 H7B 0.9800 .
C7 H7C 0.9800 .
C8 O3 1.465(3) .
C8 H8A 0.9800 .
C8 H8B 0.9800 .
C8 H8C 0.9800 .
C9 Si1 1.873(3) .
C9 H9A 0.9800 .
C9 H9B 0.9800 .
C9 H9C 0.9800 .
Mg1 O2 2.1403(18) 3_565
Mg1 O2 2.1403(18) .
Mg1 O3 2.1448(18) 3_565
Mg1 O3 2.1448(18) .
Mg1 O1 2.1701(18) 3_565
Mg1 O1 2.1701(18) .
O1 Si1 1.725(2) .
O2 Si2 1.730(2) .
O3 Si4 1.7198(19) .
Si1 Si3 2.3005(12) .
Si2 Si3 2.3009(12) .
Si3 Si4 2.2988(11) .
